data_1562036
loop_
_publ_author_name
'Fern\'andez-Zapico, Eva'
'Montejo-Bernardo, Jose'
'Fern\'andez-Gonz\'alez, Alfonso'
'Garc\'ia, Jos\'e R.'
'Garc\'ia-Granda, Santiago'

_publ_section_title
;
 Hydrothermal synthesis of zinc(II)-phosphonate coordination polymers with
 different dimensionality (0D, 2D, 3D) and dimensionality change in the
 solid phase (0D\\rightarrow 3D) induced by temperature
;
_journal_name_full 'Journal of Solid State Chemistry'
_journal_page_first 285
_journal_page_last 296
_journal_paper_doi 10.1016/j.jssc.2015.01.001
_journal_volume 225
_journal_year 2015
_chemical_formula_moiety 'C18 H16 N2 O10 P2 Zn3, 2.4(H2 O), O'
_chemical_formula_sum 'C18 H20.8 N2 O13.4 P2 Zn3'
_chemical_formula_weight 737.68
_space_group_IT_number 2
_space_group_name_Hall '-P 1'
_space_group_name_H-M_alt 'P -1'
_symmetry_cell_setting triclinic
_symmetry_space_group_name_Hall '-P 1'
_symmetry_space_group_name_H-M 'P -1'
_atom_sites_solution_hydrogens mixed
_atom_sites_solution_primary direct
_atom_sites_solution_secondary difmap
_audit_creation_method SHELXL-97
_cell_angle_alpha 73.081(5)
_cell_angle_beta 77.360(5)
_cell_angle_gamma 71.278(5)
_cell_formula_units_Z 2
_cell_length_a 8.2580(5)
_cell_length_b 10.3480(6)
_cell_length_c 16.5720(9)
_cell_measurement_reflns_used 2891
_cell_measurement_temperature 120(2)
_cell_measurement_theta_max 31.0338
_cell_measurement_theta_min 3.2470
_cell_volume 1270.81(14)
_computing_cell_refinement 'CrysAlis RED (Oxford Diffraction, 2009)'
_computing_data_collection 'CrysAlis CCD (Oxford Diffraction, 2009)'
_computing_data_reduction 'CrysAlis RED (Oxford Diffraction, 2009)'
_computing_molecular_graphics
;
ORTEP-3 (L.J. Farrugia, 1997) and Mercury CSD 2.0 (Macrae et al., 2008)
;
_computing_publication_material
;  
WinGX publication routines (Farrugia, 1999),
PARST (Nardelli, M., 1995) and PLATON (Spek, A. L., 2003)
;
_computing_structure_refinement 'SHELXS-97 (Sheldrick, 1990)'
_computing_structure_solution 'SIR 2004 (Burla <i>et al.</i>, 2005)'
_diffrn_ambient_temperature 120(2)
_diffrn_detector_area_resol_mean 10.2673
_diffrn_measured_fraction_theta_full 0.993
_diffrn_measured_fraction_theta_max 0.883
_diffrn_measurement_device_type 'Xcalibur, Ruby, Gemini'
_diffrn_measurement_method '\w scans'
_diffrn_radiation_monochromator graphite
_diffrn_radiation_source 'fine-focus sealed tube'
_diffrn_radiation_type MoK\a
_diffrn_radiation_wavelength 0.71073
_diffrn_reflns_av_R_equivalents 0.0568
_diffrn_reflns_av_sigmaI/netI 0.1215
_diffrn_reflns_limit_h_max 12
_diffrn_reflns_limit_h_min -10
_diffrn_reflns_limit_k_max 15
_diffrn_reflns_limit_k_min -10
_diffrn_reflns_limit_l_max 24
_diffrn_reflns_limit_l_min -20
_diffrn_reflns_number 12756
_diffrn_reflns_theta_full 29.00
_diffrn_reflns_theta_max 31.10
_diffrn_reflns_theta_min 3.25
_exptl_absorpt_coefficient_mu 3.005
_exptl_absorpt_correction_T_max 0.943
_exptl_absorpt_correction_T_min 0.798
_exptl_absorpt_correction_type analytical
_exptl_absorpt_process_details
;
CrysAlisPro, Agilent Technologies,
Version 1.171.35.19 (release 27-10-2011 CrysAlis171 .NET)
(compiled Oct 27 2011,15:02:11)
Analytical numeric absorption correction using a multifaceted crystal
model based on expressions derived by R.C. Clark & J.S. Reid.
(Clark, R. C. & Reid, J. S. (1995). Acta Cryst. A51, 887-897)
;
_exptl_crystal_colour colorless
_exptl_crystal_density_diffrn 1.928
_exptl_crystal_density_method 'not measured'
_exptl_crystal_description prism
_exptl_crystal_F_000 740.0
_exptl_crystal_size_max 0.1746
_exptl_crystal_size_mid 0.0627
_exptl_crystal_size_min 0.0197
_refine_diff_density_max 0.756
_refine_diff_density_min -0.689
_refine_diff_density_rms 0.168
_refine_ls_extinction_method none
_refine_ls_goodness_of_fit_ref 1.025
_refine_ls_hydrogen_treatment mixed
_refine_ls_matrix_type full
_refine_ls_number_parameters 422
_refine_ls_number_reflns 7191
_refine_ls_number_restraints 0
_refine_ls_restrained_S_all 1.025
_refine_ls_R_factor_all 0.1072
_refine_ls_R_factor_gt 0.0633
_refine_ls_shift/su_max 0.001
_refine_ls_shift/su_mean 0.000
_refine_ls_structure_factor_coef Fsqd
_refine_ls_weighting_details 'calc w=1/[\s^2^(Fo^2^)+(0.0128P)^2^+0.0000P] where P=(Fo^2^+2Fc^2^)/3'
_refine_ls_weighting_scheme calc
_refine_ls_wR_factor_gt 0.0803
_refine_ls_wR_factor_ref 0.0923
_reflns_number_gt 4927
_reflns_number_total 8138
_reflns_threshold_expression >2sigma(I)
_cod_data_source_file JSSC-2015-225-285.cif
_cod_data_source_block ZnPF2_LT
_cod_original_formula_sum 'C18 H20.80 N2 O13.40 P2 Zn3'
_cod_database_code 1562036

loop_
_symmetry_equiv_pos_as_xyz
'x, y, z'
'-x, -y, -z'

loop_
_atom_site_label
_atom_site_type_symbol
_atom_site_fract_x
_atom_site_fract_y
_atom_site_fract_z
_atom_site_U_iso_or_equiv
_atom_site_adp_type
_atom_site_occupancy
_atom_site_symmetry_multiplicity
_atom_site_calc_flag
_atom_site_refinement_flags
_atom_site_disorder_assembly
_atom_site_disorder_group
Zn1 Zn 0.23424(6) 0.41647(5) 0.23139(3) 0.01019(12) Uani 1 1 d . . .
Zn3 Zn 0.10500(6) 1.11697(5) 0.40890(3) 0.00982(12) Uani 1 1 d . . .
Zn2 Zn 0.06854(6) 0.61210(5) 0.43314(3) 0.00911(12) Uani 1 1 d . . .
P1 P -0.10409(14) 0.42792(12) 0.36913(7) 0.0080(2) Uani 1 1 d . . .
P2 P -0.10349(15) 0.93501(12) 0.39363(7) 0.0112(3) Uani 1 1 d . . .
N1 N 0.1945(5) 0.3186(4) 0.1417(2) 0.0135(8) Uani 1 1 d . . .
N2 N 0.2789(5) 0.5593(4) 0.1159(2) 0.0148(9) Uani 1 1 d . . .
C1 C -0.3260(6) 0.5292(5) 0.3767(3) 0.0114(10) Uani 1 1 d . . .
C2 C -0.4301(6) 0.5037(5) 0.3213(3) 0.0152(10) Uani 1 1 d . . .
C3 C 0.3774(6) 0.5455(4) 0.3480(3) 0.0125(10) Uani 1 1 d . . .
C16 C -0.2520(5) 1.0597(5) 0.3241(3) 0.0100(9) Uani 1 1 d . . .
C17 C -0.4376(6) 1.0578(5) 0.3510(3) 0.0162(11) Uani 1 1 d . . .
C18 C 0.4367(6) 0.1852(5) 0.3045(3) 0.0116(9) Uani 1 1 d . . .
C4 C 0.1557(6) 0.1981(5) 0.1559(3) 0.0186(11) Uani 1 1 d . . .
C5 C 0.1323(7) 0.1482(6) 0.0905(3) 0.0230(12) Uani 1 1 d . . .
C6 C 0.1475(6) 0.2282(6) 0.0077(3) 0.0260(13) Uani 1 1 d . . .
C7 C 0.1871(6) 0.3545(5) -0.0085(3) 0.0195(11) Uani 1 1 d . . .
C8 C 0.2061(6) 0.4460(6) -0.0922(3) 0.0248(13) Uani 1 1 d . . .
C9 C 0.2519(6) 0.5641(7) -0.1060(3) 0.0265(14) Uani 1 1 d . . .
C10 C 0.2798(6) 0.6072(5) -0.0367(3) 0.0209(12) Uani 1 1 d . . .
C11 C 0.3288(6) 0.7304(6) -0.0467(3) 0.0252(13) Uani 1 1 d . . .
C12 C 0.3528(7) 0.7643(6) 0.0230(4) 0.0277(13) Uani 1 1 d . . .
C13 C 0.3258(7) 0.6756(6) 0.1034(4) 0.0241(12) Uani 1 1 d . . .
C14 C 0.2588(5) 0.5245(5) 0.0466(3) 0.0151(10) Uani 1 1 d . . .
C15 C 0.2146(5) 0.3957(5) 0.0602(3) 0.0147(10) Uani 1 1 d . . .
O1 O -0.0155(3) 0.4778(3) 0.27980(16) 0.0094(6) Uani 1 1 d . . .
O3 O -0.1001(4) 1.2740(3) 0.39279(17) 0.0112(7) Uani 1 1 d . . .
O2 O -0.0239(3) 0.4549(3) 0.43731(16) 0.0076(6) Uani 1 1 d . . .
O4 O 0.2758(4) 0.5387(3) 0.30314(19) 0.0153(7) Uani 1 1 d . . .
O5 O 0.3186(4) 0.5868(3) 0.41620(18) 0.0144(7) Uani 1 1 d . . .
O8 O -0.1845(4) 0.9506(3) 0.48304(18) 0.0171(7) Uani 1 1 d . . .
O7 O 0.0689(4) 0.9725(3) 0.36735(18) 0.0136(7) Uani 1 1 d . . .
O6 O -0.0793(4) 0.7889(3) 0.38087(18) 0.0142(7) Uani 1 1 d . . .
O9 O 0.2743(4) 0.2025(3) 0.32561(17) 0.0130(7) Uani 1 1 d . . .
O10 O 0.4888(4) 0.2763(3) 0.24734(18) 0.0141(7) Uani 1 1 d . . .
O11 O -0.0951(6) 0.7745(4) 0.2134(2) 0.0460(12) Uani 1 1 d . . .
O12 O -0.4034(6) 0.9605(5) 0.1474(3) 0.0624(14) Uani 1 1 d . . .
O13A O -0.6265(9) 0.8496(7) 0.2771(4) 0.0339(15) Uani 0.535(5) 1 d P . .
O13B O 0.2670(11) 0.8601(8) 0.2372(5) 0.0339(15) Uani 0.465(5) 1 d P . .
O14 O 0.4303(10) 0.7897(9) 0.4666(5) 0.032(2) Uani 0.40 1 d P . .
H11A H -0.072(2) 0.6977(9) 0.2258(10) 0.039 Uiso 1 1 d R . .
H11B H -0.096(2) 0.7888(9) 0.2549(9) 0.039 Uiso 1 1 d R . .
H12A H -0.485(3) 0.9293(10) 0.1739(12) 0.039 Uiso 1 1 d R . .
H12B H -0.305(3) 0.8993(10) 0.1645(12) 0.039 Uiso 1 1 d R . .
H14A H 0.3941(10) 0.7223(9) 0.4503(5) 0.039 Uiso 0.40 1 d PR . .
H14B H 0.3729(10) 0.8532(9) 0.4794(5) 0.039 Uiso 0.40 1 d PR . .
H1A H -0.331(6) 0.620(6) 0.373(3) 0.029(15) Uiso 1 1 d . . .
H1B H -0.374(5) 0.499(5) 0.431(3) 0.013(12) Uiso 1 1 d . . .
H2A H -0.403(6) 0.548(5) 0.258(3) 0.023(13) Uiso 1 1 d . . .
H2B H -0.403(6) 0.398(6) 0.325(3) 0.038(16) Uiso 1 1 d . . .
H16A H -0.241(5) 1.144(5) 0.325(3) 0.010(12) Uiso 1 1 d . . .
H16B H -0.220(5) 1.041(5) 0.272(3) 0.017(13) Uiso 1 1 d . . .
H17A H -0.469(5) 1.057(4) 0.406(3) 0.008(12) Uiso 1 1 d . . .
H17B H -0.466(6) 0.985(5) 0.341(3) 0.024(15) Uiso 1 1 d . . .
H4 H 0.143(6) 0.149(5) 0.216(3) 0.031(15) Uiso 1 1 d . . .
H5 H 0.097(6) 0.077(5) 0.102(3) 0.018(14) Uiso 1 1 d . . .
H6 H 0.129(6) 0.199(5) -0.041(3) 0.018(13) Uiso 1 1 d . . .
H8 H 0.181(6) 0.420(5) -0.132(3) 0.023(15) Uiso 1 1 d . . .
H9 H 0.262(6) 0.632(5) -0.158(3) 0.024(14) Uiso 1 1 d . . .
H11 H 0.357(7) 0.779(6) -0.098(3) 0.043(17) Uiso 1 1 d . . .
H12 H 0.393(5) 0.842(5) 0.016(3) 0.010(12) Uiso 1 1 d . . .
H13 H 0.333(6) 0.699(5) 0.145(3) 0.008(13) Uiso 1 1 d . . .

loop_
_atom_site_aniso_label
_atom_site_aniso_U_11
_atom_site_aniso_U_22
_atom_site_aniso_U_33
_atom_site_aniso_U_23
_atom_site_aniso_U_13
_atom_site_aniso_U_12
Zn1 0.0097(3) 0.0101(3) 0.0092(3) -0.0021(2) -0.0028(2) 0.0002(2)
Zn3 0.0084(3) 0.0094(3) 0.0107(3) -0.0023(2) -0.0008(2) -0.00148(19)
Zn2 0.0079(3) 0.0084(3) 0.0104(3) -0.0021(2) -0.00197(19) -0.00110(19)
P1 0.0056(5) 0.0083(6) 0.0100(6) -0.0037(5) -0.0017(4) -0.0003(4)
P2 0.0103(6) 0.0085(6) 0.0130(6) -0.0016(5) -0.0037(5) 0.0004(4)
N1 0.013(2) 0.015(2) 0.0114(19) -0.0050(16) -0.0036(15) 0.0000(15)
N2 0.014(2) 0.015(2) 0.0118(19) -0.0012(17) -0.0017(15) -0.0015(16)
C1 0.011(2) 0.010(2) 0.013(2) -0.007(2) 0.0042(18) -0.0024(18)
C2 0.007(2) 0.026(3) 0.016(3) -0.014(2) -0.0001(18) -0.0021(19)
C3 0.015(2) 0.008(2) 0.012(2) 0.0021(19) -0.0034(18) -0.0025(18)
C16 0.008(2) 0.009(2) 0.012(2) -0.0043(19) -0.0023(18) 0.0012(17)
C17 0.009(2) 0.018(3) 0.016(3) 0.003(2) -0.0051(19) -0.0013(19)
C18 0.015(2) 0.013(2) 0.008(2) -0.0072(19) -0.0044(18) 0.0007(18)
C4 0.021(3) 0.019(3) 0.016(3) -0.005(2) -0.002(2) -0.005(2)
C5 0.026(3) 0.022(3) 0.027(3) -0.013(2) -0.004(2) -0.007(2)
C6 0.021(3) 0.043(4) 0.023(3) -0.023(3) -0.005(2) -0.006(2)
C7 0.009(2) 0.031(3) 0.018(3) -0.010(2) -0.0020(19) -0.002(2)
C8 0.015(3) 0.049(4) 0.008(2) -0.010(3) -0.001(2) -0.003(2)
C9 0.011(3) 0.048(4) 0.010(3) 0.002(3) 0.0005(19) -0.003(2)
C10 0.010(2) 0.029(3) 0.014(2) 0.002(2) 0.0028(19) -0.002(2)
C11 0.008(2) 0.033(3) 0.020(3) 0.007(3) -0.001(2) 0.001(2)
C12 0.020(3) 0.018(3) 0.037(3) 0.010(3) -0.005(2) -0.007(2)
C13 0.018(3) 0.028(3) 0.029(3) -0.003(3) -0.007(2) -0.010(2)
C14 0.010(2) 0.017(3) 0.014(2) -0.001(2) -0.0024(18) 0.0008(18)
C15 0.006(2) 0.023(3) 0.011(2) -0.005(2) -0.0006(17) 0.0029(18)
O1 0.0083(15) 0.0116(16) 0.0066(14) -0.0031(12) 0.0006(11) -0.0007(12)
O3 0.0082(15) 0.0075(16) 0.0164(16) -0.0034(13) -0.0029(12) 0.0012(12)
O2 0.0089(15) 0.0090(15) 0.0047(14) -0.0023(12) -0.0003(11) -0.0018(12)
O4 0.0081(16) 0.0181(18) 0.0215(17) -0.0073(14) -0.0065(13) -0.0007(13)
O5 0.0090(16) 0.0199(18) 0.0149(16) -0.0075(14) -0.0016(13) -0.0019(13)
O8 0.0134(17) 0.0213(18) 0.0124(16) -0.0043(14) -0.0042(13) 0.0026(13)
O7 0.0101(16) 0.0109(16) 0.0225(17) -0.0088(14) -0.0031(13) -0.0019(12)
O6 0.0162(17) 0.0084(16) 0.0179(17) -0.0028(13) -0.0082(13) 0.0002(13)
O9 0.0059(15) 0.0137(17) 0.0136(16) 0.0025(13) -0.0005(12) -0.0007(12)
O10 0.0111(16) 0.0143(17) 0.0140(16) 0.0000(14) -0.0016(13) -0.0029(13)
O11 0.090(3) 0.016(2) 0.020(2) -0.0044(17) -0.013(2) 0.005(2)
O12 0.068(3) 0.045(3) 0.054(3) 0.006(2) -0.008(2) -0.003(3)
O13A 0.041(4) 0.021(3) 0.036(4) -0.013(3) 0.014(3) -0.012(3)
O13B 0.041(4) 0.021(3) 0.036(4) -0.013(3) 0.014(3) -0.012(3)
O14 0.026(5) 0.022(5) 0.056(6) -0.021(5) -0.007(5) -0.005(4)

loop_
_atom_type_symbol
_atom_type_description
_atom_type_scat_dispersion_real
_atom_type_scat_dispersion_imag
_atom_type_scat_source
C C 0.0033 0.0016 'International Tables Vol C Tables 4.2.6.8 and 6.1.1.4'
H H 0.0000 0.0000 'International Tables Vol C Tables 4.2.6.8 and 6.1.1.4'
N N 0.0061 0.0033 'International Tables Vol C Tables 4.2.6.8 and 6.1.1.4'
O O 0.0106 0.0060 'International Tables Vol C Tables 4.2.6.8 and 6.1.1.4'
P P 0.1023 0.0942 'International Tables Vol C Tables 4.2.6.8 and 6.1.1.4'
Zn Zn 0.2839 1.4301 'International Tables Vol C Tables 4.2.6.8 and 6.1.1.4'

loop_
_geom_angle_atom_site_label_1
_geom_angle_atom_site_label_2
_geom_angle_atom_site_label_3
_geom_angle
_geom_angle_site_symmetry_1
_geom_angle_site_symmetry_3
O1 Zn1 N2 108.61(12) . .
O1 Zn1 O4 85.65(12) . .
N2 Zn1 O4 92.70(14) . .
O1 Zn1 N1 96.01(13) . .
N2 Zn1 N1 78.58(15) . .
O4 Zn1 N1 171.21(13) . .
O1 Zn1 O10 148.55(11) . .
N2 Zn1 O10 102.62(12) . .
O4 Zn1 O10 89.29(11) . .
N1 Zn1 O10 93.67(12) . .
O1 Zn1 O9 92.23(11) . .
N2 Zn1 O9 155.87(12) . .
O4 Zn1 O9 101.10(11) . .
N1 Zn1 O9 87.48(13) . .
O10 Zn1 O9 58.35(10) . .
O1 Zn1 C18 120.97(13) . .
N2 Zn1 C18 130.24(14) . .
O4 Zn1 C18 94.79(12) . .
N1 Zn1 C18 91.74(13) . .
O10 Zn1 C18 28.67(12) . .
O9 Zn1 C18 29.71(12) . .
O8 Zn3 O3 119.29(12) 2_576 .
O8 Zn3 O7 113.73(13) 2_576 .
O3 Zn3 O7 105.73(12) . .
O8 Zn3 O9 108.79(13) 2_576 1_565
O3 Zn3 O9 99.10(12) . 1_565
O7 Zn3 O9 108.96(13) . 1_565
O6 Zn2 O5 119.22(13) . .
O6 Zn2 O2 110.58(12) . .
O5 Zn2 O2 120.51(12) . .
O6 Zn2 O2 117.41(12) . 2_566
O5 Zn2 O2 100.41(12) . 2_566
O2 Zn2 O2 82.57(12) . 2_566
O6 Zn2 Zn2 122.76(9) . 2_566
O5 Zn2 Zn2 117.05(9) . 2_566
O2 Zn2 Zn2 42.01(7) . 2_566
O2 Zn2 Zn2 40.56(8) 2_566 2_566
O3 P1 O1 114.31(17) 1_545 .
O3 P1 O2 108.32(16) 1_545 .
O1 P1 O2 111.09(17) . .
O3 P1 C1 107.7(2) 1_545 .
O1 P1 C1 108.42(19) . .
O2 P1 C1 106.65(19) . .
O8 P2 O6 113.36(18) . .
O8 P2 O7 112.03(18) . .
O6 P2 O7 109.76(17) . .
O8 P2 C16 105.85(19) . .
O6 P2 C16 107.8(2) . .
O7 P2 C16 107.77(19) . .
C4 N1 C15 118.6(4) . .
C4 N1 Zn1 129.2(3) . .
C15 N1 Zn1 112.1(3) . .
C13 N2 C14 117.8(4) . .
C13 N2 Zn1 127.9(4) . .
C14 N2 Zn1 114.3(3) . .
C2 C1 P1 114.0(3) . .
C3 C2 C1 114.6(4) 1_455 .
O4 C3 O5 120.4(4) . .
O4 C3 C2 120.5(4) . 1_655
O5 C3 C2 119.1(4) . 1_655
C17 C16 P2 115.2(3) . .
C16 C17 C18 113.6(4) . 1_465
O10 C18 O9 118.9(4) . .
O10 C18 C17 120.9(4) . 1_645
O9 C18 C17 120.2(4) . 1_645
O10 C18 Zn1 56.7(2) . .
O9 C18 Zn1 62.3(2) . .
C17 C18 Zn1 174.4(3) 1_645 .
N1 C4 C5 122.7(5) . .
C6 C5 C4 118.9(5) . .
C5 C6 C7 119.3(5) . .
C6 C7 C15 118.6(4) . .
C6 C7 C8 123.9(5) . .
C15 C7 C8 117.4(5) . .
C9 C8 C7 122.3(5) . .
C8 C9 C10 120.7(5) . .
C14 C10 C11 116.6(5) . .
C14 C10 C9 119.7(5) . .
C11 C10 C9 123.7(5) . .
C12 C11 C10 120.1(5) . .
C11 C12 C13 118.7(6) . .
N2 C13 C12 123.4(6) . .
N2 C14 C10 123.4(5) . .
N2 C14 C15 117.5(4) . .
C10 C14 C15 119.1(4) . .
N1 C15 C7 121.7(4) . .
N1 C15 C14 117.5(4) . .
C7 C15 C14 120.7(4) . .
P1 O1 Zn1 128.87(16) . .
P1 O3 Zn3 125.43(18) 1_565 .
P1 O2 Zn2 130.42(16) . .
P1 O2 Zn2 128.37(17) . 2_566
Zn2 O2 Zn2 97.43(12) . 2_566
C3 O4 Zn1 144.6(3) . .
C3 O5 Zn2 106.1(3) . .
P2 O8 Zn3 134.34(18) . 2_576
P2 O7 Zn3 120.22(17) . .
P2 O6 Zn2 128.44(18) . .
C18 O9 Zn3 141.5(3) . 1_545
C18 O9 Zn1 88.0(2) . .
Zn3 O9 Zn1 129.93(13) 1_545 .
C18 O10 Zn1 94.6(3) . .

loop_
_geom_bond_atom_site_label_1
_geom_bond_atom_site_label_2
_geom_bond_distance
_geom_bond_site_symmetry_2
Zn1 O1 2.008(3) .
Zn1 N2 2.093(4) .
Zn1 O4 2.113(3) .
Zn1 N1 2.155(4) .
Zn1 O10 2.158(3) .
Zn1 O9 2.279(3) .
Zn1 C18 2.573(4) .
Zn3 O8 1.902(3) 2_576
Zn3 O3 1.939(3) .
Zn3 O7 1.943(3) .
Zn3 O9 1.971(3) 1_565
Zn2 O6 1.923(3) .
Zn2 O5 1.963(3) .
Zn2 O2 1.986(3) .
Zn2 O2 2.044(3) 2_566
Zn2 Zn2 3.0284(10) 2_566
P1 O3 1.516(3) 1_545
P1 O1 1.522(3) .
P1 O2 1.556(3) .
P1 C1 1.793(4) .
P2 O8 1.518(3) .
P2 O6 1.531(3) .
P2 O7 1.533(3) .
P2 C16 1.799(4) .
N1 C4 1.329(6) .
N1 C15 1.360(5) .
N2 C13 1.327(6) .
N2 C14 1.356(5) .
C1 C2 1.512(6) .
C2 C3 1.508(6) 1_455
C3 O4 1.266(5) .
C3 O5 1.266(5) .
C3 C2 1.508(6) 1_655
C16 C17 1.504(6) .
C17 C18 1.514(6) 1_465
C18 O10 1.238(5) .
C18 O9 1.276(5) .
C18 C17 1.514(6) 1_645
C4 C5 1.401(7) .
C5 C6 1.384(7) .
C6 C7 1.385(7) .
C7 C15 1.409(6) .
C7 C8 1.443(7) .
C8 C9 1.336(8) .
C9 C10 1.431(7) .
C10 C14 1.404(6) .
C10 C11 1.413(8) .
C11 C12 1.369(8) .
C12 C13 1.399(7) .
C14 C15 1.436(7) .
O3 P1 1.516(3) 1_565
O2 Zn2 2.044(3) 2_566
O8 Zn3 1.902(3) 2_576
O9 Zn3 1.971(3) 1_545
O13A O13B 1.172(10) 1_455
O13B O13A 1.172(10) 1_655

loop_
_geom_hbond_atom_site_label_D
_geom_hbond_atom_site_label_H
_geom_hbond_atom_site_label_A
_geom_hbond_distance_DH
_geom_hbond_distance_HA
_geom_hbond_distance_DA
_geom_hbond_angle_DHA
_geom_hbond_site_symmetry_A
O11 H11A O1 0.73 2.12 2.850(5) 172.0 .
O12 H12A O13A 0.82 1.97 2.742(8) 155.1 .
O12 H12B O11 0.90 1.97 2.869(6) 173.4 .
O14 H14A O5 0.96 1.96 2.925(9) 179.3 .

loop_
_geom_torsion_atom_site_label_1
_geom_torsion_atom_site_label_2
_geom_torsion_atom_site_label_3
_geom_torsion_atom_site_label_4
_geom_torsion
_geom_torsion_site_symmetry_1
_geom_torsion_site_symmetry_2
_geom_torsion_site_symmetry_3
_geom_torsion_site_symmetry_4
O1 Zn1 N1 C4 -73.5(4) . . . .
N2 Zn1 N1 C4 178.7(4) . . . .
O10 Zn1 N1 C4 76.6(4) . . . .
O9 Zn1 N1 C4 18.5(4) . . . .
C18 Zn1 N1 C4 47.9(4) . . . .
O1 Zn1 N1 C15 106.9(3) . . . .
N2 Zn1 N1 C15 -0.9(3) . . . .
O10 Zn1 N1 C15 -103.1(3) . . . .
O9 Zn1 N1 C15 -161.1(3) . . . .
C18 Zn1 N1 C15 -131.7(3) . . . .
O1 Zn1 N2 C13 89.8(4) . . . .
O4 Zn1 N2 C13 3.5(4) . . . .
N1 Zn1 N2 C13 -177.7(4) . . . .
O10 Zn1 N2 C13 -86.4(4) . . . .
O9 Zn1 N2 C13 -121.8(4) . . . .
C18 Zn1 N2 C13 -95.1(4) . . . .
O1 Zn1 N2 C14 -91.3(3) . . . .
O4 Zn1 N2 C14 -177.6(3) . . . .
N1 Zn1 N2 C14 1.3(3) . . . .
O10 Zn1 N2 C14 92.5(3) . . . .
O9 Zn1 N2 C14 57.2(5) . . . .
C18 Zn1 N2 C14 83.8(3) . . . .
O3 P1 C1 C2 -57.6(4) 1_545 . . .
O1 P1 C1 C2 66.6(4) . . . .
O2 P1 C1 C2 -173.7(3) . . . .
P1 C1 C2 C3 159.6(3) . . . 1_455
O8 P2 C16 C17 -48.2(4) . . . .
O6 P2 C16 C17 73.4(4) . . . .
O7 P2 C16 C17 -168.2(4) . . . .
P2 C16 C17 C18 165.8(3) . . . 1_465
O1 Zn1 C18 O10 -167.5(2) . . . .
N2 Zn1 C18 O10 18.0(3) . . . .
O4 Zn1 C18 O10 -79.7(3) . . . .
N1 Zn1 C18 O10 94.5(3) . . . .
O9 Zn1 C18 O10 176.3(4) . . . .
O1 Zn1 C18 O9 16.2(3) . . . .
N2 Zn1 C18 O9 -158.3(2) . . . .
O4 Zn1 C18 O9 104.0(2) . . . .
N1 Zn1 C18 O9 -81.8(3) . . . .
O10 Zn1 C18 O9 -176.3(4) . . . .
C15 N1 C4 C5 -0.9(7) . . . .
Zn1 N1 C4 C5 179.5(3) . . . .
N1 C4 C5 C6 -1.0(7) . . . .
C4 C5 C6 C7 0.7(7) . . . .
C5 C6 C7 C15 1.4(7) . . . .
C5 C6 C7 C8 179.9(4) . . . .
C6 C7 C8 C9 -177.0(5) . . . .
C15 C7 C8 C9 1.6(7) . . . .
C7 C8 C9 C10 -1.8(7) . . . .
C8 C9 C10 C14 0.0(7) . . . .
C8 C9 C10 C11 179.8(5) . . . .
C14 C10 C11 C12 -0.3(7) . . . .
C9 C10 C11 C12 180.0(5) . . . .
C10 C11 C12 C13 -0.7(7) . . . .
C14 N2 C13 C12 1.0(7) . . . .
Zn1 N2 C13 C12 179.9(4) . . . .
C11 C12 C13 N2 0.4(8) . . . .
C13 N2 C14 C10 -2.1(6) . . . .
Zn1 N2 C14 C10 178.9(3) . . . .
C13 N2 C14 C15 177.6(4) . . . .
Zn1 N2 C14 C15 -1.4(5) . . . .
C11 C10 C14 N2 1.7(6) . . . .
C9 C10 C14 N2 -178.5(4) . . . .
C11 C10 C14 C15 -178.0(4) . . . .
C9 C10 C14 C15 1.8(6) . . . .
C4 N1 C15 C7 3.1(6) . . . .
Zn1 N1 C15 C7 -177.2(3) . . . .
C4 N1 C15 C14 -179.2(4) . . . .
Zn1 N1 C15 C14 0.5(5) . . . .
C6 C7 C15 N1 -3.4(6) . . . .
C8 C7 C15 N1 178.0(4) . . . .
C6 C7 C15 C14 178.9(4) . . . .
C8 C7 C15 C14 0.3(6) . . . .
N2 C14 C15 N1 0.6(6) . . . .
C10 C14 C15 N1 -179.7(4) . . . .
N2 C14 C15 C7 178.3(4) . . . .
C10 C14 C15 C7 -2.0(6) . . . .
O3 P1 O1 Zn1 -63.6(3) 1_545 . . .
O2 P1 O1 Zn1 59.4(3) . . . .
C1 P1 O1 Zn1 176.2(2) . . . .
N2 Zn1 O1 P1 -166.6(2) . . . .
O4 Zn1 O1 P1 -75.2(2) . . . .
N1 Zn1 O1 P1 113.4(2) . . . .
O10 Zn1 O1 P1 6.2(4) . . . .
O9 Zn1 O1 P1 25.7(2) . . . .
C18 Zn1 O1 P1 17.7(3) . . . .
O8 Zn3 O3 P1 85.4(2) 2_576 . . 1_565
O7 Zn3 O3 P1 -145.0(2) . . . 1_565
O9 Zn3 O3 P1 -32.2(2) 1_565 . . 1_565
O3 P1 O2 Zn2 161.94(19) 1_545 . . .
O1 P1 O2 Zn2 35.6(3) . . . .
C1 P1 O2 Zn2 -82.3(3) . . . .
O3 P1 O2 Zn2 -45.1(2) 1_545 . . 2_566
O1 P1 O2 Zn2 -171.40(18) . . . 2_566
C1 P1 O2 Zn2 70.6(3) . . . 2_566
O6 Zn2 O2 P1 42.4(2) . . . .
O5 Zn2 O2 P1 -103.3(2) . . . .
O2 Zn2 O2 P1 159.0(3) 2_566 . . .
Zn2 Zn2 O2 P1 159.0(3) 2_566 . . .
O6 Zn2 O2 Zn2 -116.54(12) . . . 2_566
O5 Zn2 O2 Zn2 97.73(14) . . . 2_566
O2 Zn2 O2 Zn2 0.0 2_566 . . 2_566
O5 C3 O4 Zn1 -137.6(4) . . . .
C2 C3 O4 Zn1 41.9(7) 1_655 . . .
O1 Zn1 O4 C3 142.0(5) . . . .
N2 Zn1 O4 C3 -109.5(5) . . . .
O10 Zn1 O4 C3 -6.9(5) . . . .
O9 Zn1 O4 C3 50.6(5) . . . .
C18 Zn1 O4 C3 21.3(5) . . . .
O4 C3 O5 Zn2 5.1(5) . . . .
C2 C3 O5 Zn2 -174.5(3) 1_655 . . .
O6 Zn2 O5 C3 -87.1(3) . . . .
O2 Zn2 O5 C3 55.7(3) . . . .
O2 Zn2 O5 C3 143.2(3) 2_566 . . .
Zn2 Zn2 O5 C3 103.8(3) 2_566 . . .
O6 P2 O8 Zn3 73.1(3) . . . 2_576
O7 P2 O8 Zn3 -51.8(3) . . . 2_576
C16 P2 O8 Zn3 -169.0(3) . . . 2_576
O8 P2 O7 Zn3 -32.8(2) . . . .
O6 P2 O7 Zn3 -159.68(17) . . . .
C16 P2 O7 Zn3 83.2(2) . . . .
O8 Zn3 O7 P2 86.1(2) 2_576 . . .
O3 Zn3 O7 P2 -46.7(2) . . . .
O9 Zn3 O7 P2 -152.41(18) 1_565 . . .
O8 P2 O6 Zn2 -65.6(3) . . . .
O7 P2 O6 Zn2 60.5(3) . . . .
C16 P2 O6 Zn2 177.6(2) . . . .
O5 Zn2 O6 P2 -59.8(3) . . . .
O2 Zn2 O6 P2 153.9(2) . . . .
O2 Zn2 O6 P2 61.7(3) 2_566 . . .
Zn2 Zn2 O6 P2 108.5(2) 2_566 . . .
O10 C18 O9 Zn3 -175.1(3) . . . 1_545
C17 C18 O9 Zn3 2.6(7) 1_645 . . 1_545
Zn1 C18 O9 Zn3 -171.6(5) . . . 1_545
O10 C18 O9 Zn1 -3.5(4) . . . .
C17 C18 O9 Zn1 174.2(4) 1_645 . . .
O1 Zn1 O9 C18 -166.1(3) . . . .
N2 Zn1 O9 C18 43.6(4) . . . .
O4 Zn1 O9 C18 -80.1(3) . . . .
N1 Zn1 O9 C18 98.0(3) . . . .
O10 Zn1 O9 C18 2.1(2) . . . .
O1 Zn1 O9 Zn3 7.1(2) . . . 1_545
N2 Zn1 O9 Zn3 -143.2(3) . . . 1_545
O4 Zn1 O9 Zn3 93.1(2) . . . 1_545
N1 Zn1 O9 Zn3 -88.9(2) . . . 1_545
O10 Zn1 O9 Zn3 175.3(2) . . . 1_545
C18 Zn1 O9 Zn3 173.2(4) . . . 1_545
O9 C18 O10 Zn1 3.7(4) . . . .
C17 C18 O10 Zn1 -174.0(4) 1_645 . . .
O1 Zn1 O10 C18 20.9(4) . . . .
N2 Zn1 O10 C18 -166.0(3) . . . .
O4 Zn1 O10 C18 101.4(3) . . . .
N1 Zn1 O10 C18 -86.9(3) . . . .
O9 Zn1 O10 C18 -2.2(2) . . . .
